data_2204398
loop_
_publ_author_name
'Hong-Xiang Sun'
'Yuan Li'
'Yuan-Jiang Pan'

_publ_section_title
;
 2-Hydroxyethanaminium enrofloxacinate
;
_journal_issue 10
_journal_name_full 'Acta Crystallographica Section E'
_journal_page_first o1694
_journal_page_last o1696
_journal_paper_doi 10.1107/S1600536804021233
_journal_volume 60
_journal_year 2004
_chemical_formula_iupac 'C2 H8 N O +, C19 H21 F N3 O3 -'
_chemical_formula_moiety 'C2 H8 N O +, C19 H21 F N3 O3 -'
_chemical_formula_sum 'C21 H29 F N4 O4'
_chemical_formula_weight 420.48
_chemical_name_common 'hydroxylethylammonium enrofloxacinate'
_chemical_name_systematic
;
2-hydroxyethanaminium
1-cyclopropyl-7-(4-ethylpiperazin-1-yl)-6-fluoro-4-oxo-1,4-dihydroquinoline-
3-carboxylate
;
_space_group_IT_number 2
_symmetry_cell_setting triclinic
_symmetry_space_group_name_Hall '-P 1'
_symmetry_space_group_name_H-M 'P -1'
_atom_sites_solution_hydrogens mixed
_atom_sites_solution_primary direct
_atom_sites_solution_secondary difmap
_audit_creation_method SHELXL-97
_cell_angle_alpha 69.120(10)
_cell_angle_beta 75.740(10)
_cell_angle_gamma 89.540(10)
_cell_formula_units_Z 2
_cell_length_a 9.791(2)
_cell_length_b 9.8580(10)
_cell_length_c 12.274(2)
_cell_measurement_reflns_used 34
_cell_measurement_temperature 298(2)
_cell_measurement_theta_max 15.87
_cell_measurement_theta_min 4.30
_cell_volume 1068.6(3)
_computing_cell_refinement XSCANS
_computing_data_collection 'XSCANS (Siemens, 1994)'
_computing_data_reduction 'SHELXTL (Siemens, 1991)'
_computing_molecular_graphics SHELXTL
_computing_publication_material SHELXTL
_computing_structure_refinement 'SHELXL97 (Sheldrick, 1997)'
_computing_structure_solution 'SHELXS97 (Sheldrick, 1997)'
_diffrn_ambient_temperature 298(2)
_diffrn_measured_fraction_theta_full 0.991
_diffrn_measured_fraction_theta_max 0.991
_diffrn_measurement_device_type 'Siemens P4'
_diffrn_measurement_method \w
_diffrn_radiation_monochromator graphite
_diffrn_radiation_source 'normal-focus sealed tube'
_diffrn_radiation_type MoK\a
_diffrn_radiation_wavelength 0.71073
_diffrn_reflns_av_R_equivalents 0.0088
_diffrn_reflns_av_sigmaI/netI 0.0346
_diffrn_reflns_limit_h_max 11
_diffrn_reflns_limit_h_min 0
_diffrn_reflns_limit_k_max 11
_diffrn_reflns_limit_k_min -11
_diffrn_reflns_limit_l_max 14
_diffrn_reflns_limit_l_min -14
_diffrn_reflns_number 4509
_diffrn_reflns_theta_full 25.50
_diffrn_reflns_theta_max 25.50
_diffrn_reflns_theta_min 1.84
_diffrn_standards_decay_% 5.28
_diffrn_standards_interval_count 97
_diffrn_standards_number 3
_exptl_absorpt_coefficient_mu 0.097
_exptl_absorpt_correction_type none
_exptl_crystal_colour 'colourless '
_exptl_crystal_density_diffrn 1.307
_exptl_crystal_density_method 'not measured'
_exptl_crystal_description prism
_exptl_crystal_F_000 448
_exptl_crystal_size_max 0.54
_exptl_crystal_size_mid 0.32
_exptl_crystal_size_min 0.24
_refine_diff_density_max 0.20
_refine_diff_density_min -0.15
_refine_ls_extinction_coef 0.041(3)
_refine_ls_extinction_expression Fc^*^=kFc[1+0.001xFc^2^\l^3^/sin(2\q)]^-1/4^
_refine_ls_extinction_method SHELXL97
_refine_ls_goodness_of_fit_ref 0.948
_refine_ls_hydrogen_treatment mixed
_refine_ls_matrix_type full
_refine_ls_number_parameters 309
_refine_ls_number_reflns 3932
_refine_ls_number_restraints 3
_refine_ls_restrained_S_all 0.948
_refine_ls_R_factor_all 0.056
_refine_ls_R_factor_gt 0.037
_refine_ls_shift/su_max 0.000
_refine_ls_shift/su_mean 0.000
_refine_ls_structure_factor_coef Fsqd
_refine_ls_weighting_details 'calc w=1/[\s^2^(Fo^2^)+(0.06P)^2^] where P=(Fo^2^+2Fc^2^)/3'
_refine_ls_weighting_scheme calc
_refine_ls_wR_factor_gt 0.097
_refine_ls_wR_factor_ref 0.102
_reflns_number_gt 2733
_reflns_number_total 3932
_reflns_threshold_expression I>2\s(I)
_cod_data_source_file wk6021.cif
_cod_data_source_block I
_cod_depositor_comments
;
The following automatic conversions were performed:
'_symmetry_cell_setting' value 'Triclinic' changed to 'triclinic'
according to '/home/saulius/struct/CIF-dictionaries/cif_core.dic'
dictionary named 'cif_core.dic' version 2.4.1 from 2010-06-29.

Automatic conversion script
Id: cif_fix_enum 1527 2010-12-29 10:47:43Z saulius 

The following automatic conversions were performed:

'_symmetry_cell_setting' value 'Triclinic' changed to 'triclinic'
according to /home/saulius/struct/CIF-dictionaries/cif_core.dic
dictionary named 'cif_core.dic' version 2.4.1 from 2010-06-29.

Automatic conversion script
Id: cif_fix_values 1715 2011-07-08 13:25:40Z adriana 
;
_cod_original_cell_volume 1068.5(3)
_cod_original_sg_symbol_H-M P-1
_cod_database_code 2204398
_cod_database_fobs_code 2204398

loop_
_symmetry_equiv_pos_as_xyz
'x, y, z'
'-x, -y, -z'

loop_
_atom_site_label
_atom_site_fract_x
_atom_site_fract_y
_atom_site_fract_z
_atom_site_U_iso_or_equiv
_atom_site_adp_type
_atom_site_calc_flag
_atom_site_refinement_flags
_atom_site_occupancy
_atom_site_type_symbol
F 0.12637(9) 0.86744(12) 0.54017(9) 0.0505(3) Uani d . 1 F
O1 0.36721(12) 0.67145(14) 0.23093(11) 0.0471(3) Uani d . 1 O
O2 0.56004(12) 0.51011(15) 0.12676(11) 0.0501(4) Uani d . 1 O
O3 0.77943(13) 0.55956(15) 0.12782(11) 0.0523(4) Uani d . 1 O
N1 0.64753(12) 0.66343(14) 0.43101(10) 0.0294(3) Uani d . 1 N
N2 0.30620(13) 0.86371(14) 0.68422(11) 0.0334(3) Uani d . 1 N
N3 0.24206(13) 0.89893(14) 0.91446(11) 0.0333(3) Uani d . 1 N
C1 0.67977(16) 0.61612(17) 0.33756(13) 0.0310(4) Uani d . 1 C
H1 0.7683 0.5818 0.3207 0.037 Uiso calc R 1 H
C2 0.59316(16) 0.61457(16) 0.26589(13) 0.0295(3) Uani d . 1 C
C3 0.45509(16) 0.66592(17) 0.28962(13) 0.0306(4) Uani d . 1 C
C4 0.41992(15) 0.71469(16) 0.39266(13) 0.0289(3) Uani d . 1 C
C5 0.28787(16) 0.76665(18) 0.42289(14) 0.0343(4) Uani d . 1 C
H5 0.2233 0.7702 0.3778 0.041 Uiso calc R 1 H
C6 0.25381(16) 0.81187(18) 0.51763(14) 0.0343(4) Uani d . 1 C
C7 0.34529(16) 0.80887(17) 0.59066(13) 0.0312(4) Uani d . 1 C
C8 0.47568(16) 0.75818(17) 0.56029(13) 0.0313(4) Uani d . 1 C
H8 0.5392 0.7540 0.6064 0.038 Uiso calc R 1 H
C9 0.51481(15) 0.71278(16) 0.46154(13) 0.0276(3) Uani d . 1 C
C10 0.74810(17) 0.65515(19) 0.50256(15) 0.0347(4) Uani d . 1 C
C11 0.81819(19) 0.7930(2) 0.49433(19) 0.0456(5) Uani d . 1 C
C12 0.90070(19) 0.6947(2) 0.44053(19) 0.0475(5) Uani d . 1 C
C13 0.64817(18) 0.55797(18) 0.16547(14) 0.0360(4) Uani d . 1 C
C14 0.17424(16) 0.79522(19) 0.77874(14) 0.0370(4) Uani d . 1 C
H14A 0.1886 0.6970 0.8274 0.044 Uiso calc R 1 H
H14B 0.0994 0.7891 0.7411 0.044 Uiso calc R 1 H
C15 0.13091(16) 0.88291(18) 0.85853(14) 0.0368(4) Uani d . 1 C
H15A 0.1096 0.9786 0.8107 0.044 Uiso calc R 1 H
H15B 0.0457 0.8350 0.9211 0.044 Uiso calc R 1 H
C16 0.36874(17) 0.97171(19) 0.81746(14) 0.0370(4) Uani d . 1 C
H16A 0.4437 0.9855 0.8525 0.044 Uiso calc R 1 H
H16B 0.3480 1.0670 0.7684 0.044 Uiso calc R 1 H
C17 0.41834(16) 0.88398(19) 0.73853(14) 0.0359(4) Uani d . 1 C
H17A 0.5023 0.9344 0.6754 0.043 Uiso calc R 1 H
H17B 0.4425 0.7898 0.7866 0.043 Uiso calc R 1 H
C18 0.19244(19) 0.9873(2) 0.98965(16) 0.0439(4) Uani d . 1 C
H18A 0.1055 0.9387 1.0495 0.053 Uiso calc R 1 H
H18B 0.1706 1.0809 0.9386 0.053 Uiso calc R 1 H
C19 0.2967(2) 1.0131(3) 1.05369(19) 0.0627(6) Uani d . 1 C
H19A 0.3303 0.9221 1.0948 0.075 Uiso calc R 1 H
H19B 0.2513 1.0552 1.1113 0.075 Uiso calc R 1 H
H19C 0.3751 1.0785 0.9958 0.075 Uiso calc R 1 H
O4 1.01557(14) 0.65443(15) 0.15994(12) 0.0562(4) Uani d . 1 O
N4 1.29740(15) 0.58467(17) 0.05639(12) 0.0371(4) Uani d D 1 N
C20 1.07615(19) 0.5288(2) 0.22023(16) 0.0490(5) Uani d . 1 C
H20A 1.0015 0.4524 0.2712 0.059 Uiso calc R 1 H
H20B 1.1263 0.5506 0.2718 0.059 Uiso calc R 1 H
C21 1.17689(19) 0.4754(2) 0.13325(16) 0.0498(5) Uani d . 1 C
H21A 1.2126 0.3865 0.1783 0.060 Uiso calc R 1 H
H21B 1.1264 0.4527 0.0822 0.060 Uiso calc R 1 H
H4O 0.930(3) 0.624(3) 0.144(2) 0.112(9) Uiso d . 1 H
H10 0.7227(17) 0.5763(18) 0.5803(16) 0.045(5) Uiso d . 1 H
H11A 0.8312(18) 0.7950(18) 0.5708(16) 0.050(5) Uiso d . 1 H
H11B 0.7895(18) 0.882(2) 0.4427(16) 0.052(5) Uiso d . 1 H
H12A 0.9271(19) 0.7278(19) 0.3526(18) 0.055(5) Uiso d . 1 H
H12B 0.968(2) 0.636(2) 0.4803(17) 0.061(6) Uiso d . 1 H
H4A 1.268(2) 0.6747(13) 0.0226(17) 0.068(7) Uiso d D 1 H
H4B 1.3444(17) 0.5546(18) -0.0032(12) 0.050(5) Uiso d D 1 H
H4C 1.3569(16) 0.5968(19) 0.0984(14) 0.051(5) Uiso d D 1 H

loop_
_atom_site_aniso_label
_atom_site_aniso_U_11
_atom_site_aniso_U_22
_atom_site_aniso_U_33
_atom_site_aniso_U_12
_atom_site_aniso_U_13
_atom_site_aniso_U_23
F 0.0336(5) 0.0815(8) 0.0585(6) 0.0223(5) -0.0184(5) -0.0477(6)
O1 0.0402(7) 0.0768(9) 0.0494(7) 0.0181(6) -0.0237(6) -0.0448(7)
O2 0.0446(7) 0.0761(9) 0.0569(8) 0.0168(6) -0.0220(6) -0.0508(7)
O3 0.0383(7) 0.0853(10) 0.0550(8) 0.0190(7) -0.0150(6) -0.0495(8)
N1 0.0276(7) 0.0395(8) 0.0276(7) 0.0054(6) -0.0102(5) -0.0180(6)
N2 0.0267(7) 0.0472(8) 0.0317(7) 0.0002(6) -0.0031(6) -0.0237(6)
N3 0.0322(7) 0.0435(8) 0.0290(7) 0.0055(6) -0.0032(6) -0.0223(6)
C1 0.0305(8) 0.0361(9) 0.0313(8) 0.0071(7) -0.0075(7) -0.0185(7)
C2 0.0326(8) 0.0322(9) 0.0288(8) 0.0044(7) -0.0085(7) -0.0168(7)
C3 0.0338(9) 0.0346(9) 0.0282(8) 0.0007(7) -0.0095(7) -0.0160(7)
C4 0.0275(8) 0.0339(9) 0.0275(8) -0.0004(7) -0.0063(6) -0.0143(7)
C5 0.0267(8) 0.0483(10) 0.0360(9) 0.0028(7) -0.0111(7) -0.0229(8)
C6 0.0262(8) 0.0449(10) 0.0373(9) 0.0055(7) -0.0064(7) -0.0227(8)
C7 0.0295(8) 0.0370(9) 0.0299(8) -0.0011(7) -0.0041(7) -0.0180(7)
C8 0.0308(8) 0.0404(9) 0.0282(8) 0.0017(7) -0.0093(7) -0.0179(7)
C9 0.0258(8) 0.0323(8) 0.0257(8) 0.0005(6) -0.0050(6) -0.0130(7)
C10 0.0318(9) 0.0463(10) 0.0318(9) 0.0061(8) -0.0140(7) -0.0171(8)
C11 0.0428(11) 0.0546(13) 0.0508(11) 0.0023(9) -0.0192(9) -0.0278(10)
C12 0.0321(10) 0.0716(14) 0.0507(12) 0.0094(9) -0.0148(9) -0.0339(11)
C13 0.0398(10) 0.0433(10) 0.0353(9) 0.0134(8) -0.0150(8) -0.0232(8)
C14 0.0289(8) 0.0497(10) 0.0360(9) -0.0007(7) -0.0038(7) -0.0232(8)
C15 0.0303(9) 0.0484(10) 0.0337(9) 0.0055(8) -0.0041(7) -0.0203(8)
C16 0.0349(9) 0.0461(10) 0.0350(9) -0.0002(8) -0.0055(7) -0.0231(8)
C17 0.0292(8) 0.0500(10) 0.0318(8) -0.0014(7) -0.0029(7) -0.0221(8)
C18 0.0461(10) 0.0533(11) 0.0406(10) 0.0121(9) -0.0070(8) -0.0298(9)
C19 0.0708(14) 0.0846(16) 0.0564(12) 0.0200(12) -0.0211(11) -0.0510(12)
O4 0.0400(8) 0.0660(9) 0.0591(8) 0.0031(7) -0.0062(7) -0.0232(7)
N4 0.0339(8) 0.0562(10) 0.0329(8) 0.0113(7) -0.0123(6) -0.0278(8)
C20 0.0404(10) 0.0697(13) 0.0383(10) -0.0010(9) -0.0073(8) -0.0233(10)
C21 0.0482(11) 0.0584(12) 0.0473(11) 0.0012(9) -0.0088(9) -0.0270(10)

loop_
_atom_type_symbol
_atom_type_description
_atom_type_scat_dispersion_real
_atom_type_scat_dispersion_imag
_atom_type_scat_source
C C 0.0033 0.0016 'International Tables Vol C Tables 4.2.6.8 and 6.1.1.4'
H H 0.0000 0.0000 'International Tables Vol C Tables 4.2.6.8 and 6.1.1.4'
N N 0.0061 0.0033 'International Tables Vol C Tables 4.2.6.8 and 6.1.1.4'
O O 0.0106 0.0060 'International Tables Vol C Tables 4.2.6.8 and 6.1.1.4'
F F 0.0171 0.0103 'International Tables Vol C Tables 4.2.6.8 and 6.1.1.4'

loop_
_geom_angle_atom_site_label_1
_geom_angle_atom_site_label_2
_geom_angle_atom_site_label_3
_geom_angle
_geom_angle_publ_flag
C1 N1 C9 119.35(12) y
C1 N1 C10 119.96(12) y
C9 N1 C10 120.60(12) y
C7 N2 C17 116.34(12) ?
C7 N2 C14 116.55(12) ?
C17 N2 C14 110.64(12) ?
C15 N3 C16 107.78(12) ?
C15 N3 C18 108.34(12) ?
C16 N3 C18 111.05(13) ?
N1 C1 C2 125.49(14) y
N1 C1 H1 117.3 ?
C2 C1 H1 117.3 ?
C1 C2 C3 118.91(13) ?
C1 C2 C13 117.77(14) ?
C3 C2 C13 123.32(13) ?
O1 C3 C2 125.29(13) y
O1 C3 C4 119.46(14) ?
C2 C3 C4 115.25(13) ?
C9 C4 C5 118.24(13) ?
C9 C4 C3 122.26(13) ?
C5 C4 C3 119.50(13) ?
C6 C5 C4 120.22(14) ?
C6 C5 H5 119.9 ?
C4 C5 H5 119.9 ?
C5 C6 F 117.96(14) ?
C5 C6 C7 123.24(14) ?
F C6 C7 118.76(13) ?
C8 C7 N2 123.06(14) ?
C8 C7 C6 116.39(13) ?
N2 C7 C6 120.44(14) ?
C7 C8 C9 121.66(14) ?
C7 C8 H8 119.2 ?
C9 C8 H8 119.2 ?
N1 C9 C4 118.71(12) ?
N1 C9 C8 121.06(13) ?
C4 C9 C8 120.23(14) ?
N1 C10 C12 119.24(14) ?
N1 C10 C11 118.67(15) ?
C12 C10 C11 60.02(12) y
N1 C10 H10 113.3(10) ?
C12 C10 H10 117.9(10) ?
C11 C10 H10 117.9(10) ?
C12 C11 C10 59.90(12) y
C12 C11 H11A 118.6(10) ?
C10 C11 H11A 115.5(10) ?
C12 C11 H11B 120.1(11) ?
C10 C11 H11B 116.0(10) ?
H11A C11 H11B 115.1(15) ?
C10 C12 C11 60.08(12) y
C10 C12 H12A 116.9(11) ?
C11 C12 H12A 116.4(11) ?
C10 C12 H12B 117.1(11) ?
C11 C12 H12B 119.7(11) ?
H12A C12 H12B 115.4(16) ?
O2 C13 O3 124.18(14) y
O2 C13 C2 118.03(14) ?
O3 C13 C2 117.77(14) ?
N2 C14 C15 110.52(13) ?
N2 C14 H14A 109.5 ?
C15 C14 H14A 109.5 ?
N2 C14 H14B 109.5 ?
C15 C14 H14B 109.5 ?
H14A C14 H14B 108.1 ?
N3 C15 C14 111.62(13) ?
N3 C15 H15A 109.3 ?
C14 C15 H15A 109.3 ?
N3 C15 H15B 109.3 ?
C14 C15 H15B 109.3 ?
H15A C15 H15B 108.0 ?
N3 C16 C17 111.47(13) ?
N3 C16 H16A 109.3 ?
C17 C16 H16A 109.3 ?
N3 C16 H16B 109.3 ?
C17 C16 H16B 109.3 ?
H16A C16 H16B 108.0 ?
N2 C17 C16 109.77(13) ?
N2 C17 H17A 109.7 ?
C16 C17 H17A 109.7 ?
N2 C17 H17B 109.7 ?
C16 C17 H17B 109.7 ?
H17A C17 H17B 108.2 ?
N3 C18 C19 114.46(14) ?
N3 C18 H18A 108.6 ?
C19 C18 H18A 108.6 ?
N3 C18 H18B 108.6 ?
C19 C18 H18B 108.6 ?
H18A C18 H18B 107.6 ?
C18 C19 H19A 109.5 ?
C18 C19 H19B 109.5 ?
H19A C19 H19B 109.5 ?
C18 C19 H19C 109.5 ?
H19A C19 H19C 109.5 ?
H19B C19 H19C 109.5 ?
C20 O4 H4O 108.6(16) ?
C21 N4 H4A 111.7(13) ?
C21 N4 H4B 108.0(11) ?
H4A N4 H4B 109.1(17) ?
C21 N4 H4C 112.4(11) ?
H4A N4 H4C 105.7(16) ?
H4B N4 H4C 109.9(16) ?
O4 C20 C21 111.92(15) ?
O4 C20 H20A 109.2 ?
C21 C20 H20A 109.2 ?
O4 C20 H20B 109.2 ?
C21 C20 H20B 109.2 ?
H20A C20 H20B 107.9 ?
N4 C21 C20 112.03(15) ?
N4 C21 H21A 109.2 ?
C20 C21 H21A 109.2 ?
N4 C21 H21B 109.2 ?
C20 C21 H21B 109.2 ?
H21A C21 H21B 107.9 ?

loop_
_geom_bond_atom_site_label_1
_geom_bond_atom_site_label_2
_geom_bond_distance
_geom_bond_publ_flag
F C6 1.3639(17) y
O1 C3 1.2405(18) y
O2 C13 1.2495(18) y
O3 C13 1.2522(19) y
N1 C1 1.3539(18) y
N1 C9 1.3948(18) y
N1 C10 1.4564(18) y
N2 C7 1.4071(18) y
N2 C17 1.4659(19) ?
N2 C14 1.4792(19) ?
N3 C15 1.4589(19) ?
N3 C16 1.466(2) ?
N3 C18 1.4805(18) y
C1 C2 1.368(2) ?
C1 H1 0.9300 ?
C2 C3 1.438(2) ?
C2 C13 1.510(2) ?
C3 C4 1.471(2) ?
C4 C9 1.398(2) ?
C4 C5 1.400(2) ?
C5 C6 1.356(2) ?
C5 H5 0.9300 ?
C6 C7 1.408(2) ?
C7 C8 1.381(2) ?
C8 C9 1.404(2) ?
C8 H8 0.9300 ?
C10 C12 1.484(2) ?
C10 C11 1.486(2) ?
C10 H10 0.966(17) ?
C11 C12 1.486(3) ?
C11 H11A 0.985(18) ?
C11 H11B 0.971(18) ?
C12 H12A 0.975(19) ?
C12 H12B 0.98(2) ?
C14 C15 1.510(2) ?
C14 H14A 0.9700 ?
C14 H14B 0.9700 ?
C15 H15A 0.9700 ?
C15 H15B 0.9700 ?
C16 C17 1.510(2) ?
C16 H16A 0.9700 ?
C16 H16B 0.9700 ?
C17 H17A 0.9700 ?
C17 H17B 0.9700 ?
C18 C19 1.506(2) ?
C18 H18A 0.9700 ?
C18 H18B 0.9700 ?
C19 H19A 0.9600 ?
C19 H19B 0.9600 ?
C19 H19C 0.9600 ?
O4 C20 1.408(2) ?
O4 H4O 0.98(3) ?
N4 C21 1.480(2) y
N4 H4A 0.915(9) ?
N4 H4B 0.906(9) ?
N4 H4C 0.901(9) ?
C20 C21 1.505(2) ?
C20 H20A 0.9700 ?
C20 H20B 0.9700 ?
C21 H21A 0.9700 ?
C21 H21B 0.9700 ?

loop_
_geom_hbond_atom_site_label_D
_geom_hbond_atom_site_label_H
_geom_hbond_atom_site_label_A
_geom_hbond_site_symmetry_A
_geom_hbond_distance_DH
_geom_hbond_distance_HA
_geom_hbond_distance_DA
_geom_hbond_angle_DHA
_geom_hbond_publ_flag
O4 H4O O3 . 0.98(3) 1.69(3) 2.6687(19) 175(2) y
N4 H4C O1 1_655 0.901(9) 2.033(13) 2.7973(17) 141.8(15) y
N4 H4C O2 1_655 0.901(9) 2.216(14) 2.9171(19) 134.3(14) y
N4 H4B O2 2_765 0.906(9) 1.888(10) 2.7937(18) 179.1(17) y
N4 H4A N3 1_654 0.915(9) 2.185(10) 3.085(2) 167.6(18) y

loop_
_geom_torsion_atom_site_label_1
_geom_torsion_atom_site_label_2
_geom_torsion_atom_site_label_3
_geom_torsion_atom_site_label_4
_geom_torsion
_geom_torsion_publ_flag
C9 N1 C1 C2 1.5(2) ?
C10 N1 C1 C2 178.18(15) ?
N1 C1 C2 C3 -0.4(2) ?
N1 C1 C2 C13 179.81(14) ?
C1 C2 C3 O1 179.32(15) ?
C13 C2 C3 O1 -0.9(3) ?
C1 C2 C3 C4 -0.7(2) ?
C13 C2 C3 C4 179.10(14) ?
O1 C3 C4 C9 -179.27(15) ?
C2 C3 C4 C9 0.7(2) ?
O1 C3 C4 C5 0.0(2) ?
C2 C3 C4 C5 179.98(14) ?
C9 C4 C5 C6 -0.8(2) ?
C3 C4 C5 C6 179.94(15) ?
C4 C5 C6 F 177.21(14) ?
C4 C5 C6 C7 -0.5(3) ?
C17 N2 C7 C8 8.3(2) ?
C14 N2 C7 C8 -125.15(17) ?
C17 N2 C7 C6 -167.74(14) ?
C14 N2 C7 C6 58.9(2) ?
C5 C6 C7 C8 0.8(2) ?
F C6 C7 C8 -176.93(14) ?
C5 C6 C7 N2 177.03(15) ?
F C6 C7 N2 -0.7(2) ?
N2 C7 C8 C9 -175.88(14) ?
C6 C7 C8 C9 0.3(2) ?
C1 N1 C9 C4 -1.3(2) ?
C10 N1 C9 C4 -178.03(14) ?
C1 N1 C9 C8 177.88(14) ?
C10 N1 C9 C8 1.2(2) ?
C5 C4 C9 N1 -178.98(14) ?
C3 C4 C9 N1 0.3(2) ?
C5 C4 C9 C8 1.8(2) ?
C3 C4 C9 C8 -178.97(14) ?
C7 C8 C9 N1 179.24(14) ?
C7 C8 C9 C4 -1.6(2) ?
C1 N1 C10 C12 41.7(2) y
C9 N1 C10 C12 -141.65(16) y
C1 N1 C10 C11 111.40(17) y
C9 N1 C10 C11 -71.92(19) y
N1 C10 C11 C12 -109.11(17) ?
N1 C10 C12 C11 108.16(18) ?
C1 C2 C13 O2 156.37(15) ?
C3 C2 C13 O2 -23.4(2) y
C1 C2 C13 O3 -22.3(2) y
C3 C2 C13 O3 157.88(16) ?
C7 N2 C14 C15 -169.01(14) ?
C17 N2 C14 C15 55.08(17) ?
C16 N3 C15 C14 59.05(17) ?
C18 N3 C15 C14 179.30(13) ?
N2 C14 C15 N3 -57.49(18) ?
C15 N3 C16 C17 -60.22(17) ?
C18 N3 C16 C17 -178.74(13) ?
C7 N2 C17 C16 168.14(13) ?
C14 N2 C17 C16 -55.84(17) ?
N3 C16 C17 N2 59.56(18) ?
C15 N3 C18 C19 179.95(16) ?
C16 N3 C18 C19 -61.9(2) ?
O4 C20 C21 N4 61.6(2) ?

loop_
_cod_related_entry_id
_cod_related_entry_database
_cod_related_entry_code
1 ChemSpider 21130390
